data_7101524
loop_
_publ_author_name
'Alexander, Matthew D.'
'Fontaine, Shaun D.'
'La Clair, James J.'
'DiPasquale, Antonio G.'
'Rheingold, Arnold L.'
'Burkart, Michael D.'

_publ_section_title
;
 Synthesis of the mycolactone core by ring-closing metathesis
;
_journal_coden_ASTM CHCOFS
_journal_issue 44
_journal_name_full
;
 Chemical Communications (Cambridge, United Kingdom)
;
_journal_page_first 4602
_journal_page_last 4604
_journal_paper_doi 10.1039/b609408b
_journal_year 2006
_chemical_absolute_configuration ad
_chemical_formula_sum 'C24 H44 O4 Si'
_chemical_formula_weight 424.68
_space_group_IT_number 19
_symmetry_cell_setting orthorhombic
_symmetry_space_group_name_Hall 'P 2ac 2ab'
_symmetry_space_group_name_H-M 'P 21 21 21'
_atom_sites_solution_hydrogens geom
_atom_sites_solution_primary direct
_atom_sites_solution_secondary difmap
_audit_creation_method SHELXL-97
_cell_angle_alpha 90.00
_cell_angle_beta 90.00
_cell_angle_gamma 90.00
_cell_formula_units_Z 4
_cell_length_a 7.6150(9)
_cell_length_b 13.9000(17)
_cell_length_c 23.912(3)
_cell_measurement_reflns_used 9027
_cell_measurement_temperature 100(2)
_cell_measurement_theta_max 28.16
_cell_measurement_theta_min 2.81
_cell_volume 2531.0(5)
_computing_cell_refinement 'Bruker SMART'
_computing_data_collection 'Bruker SMART'
_computing_data_reduction 'Bruker SAINT'
_computing_molecular_graphics ORTEP-32
_computing_publication_material WinGX
_computing_structure_refinement 'SHELXL-97 (Sheldrick, 1997)'
_computing_structure_solution SIR-2004
_diffrn_ambient_temperature 100(2)
_diffrn_measured_fraction_theta_full 0.998
_diffrn_measured_fraction_theta_max 0.998
_diffrn_measurement_device_type 'CCD area detector'
_diffrn_measurement_method 'phi and omega scans'
_diffrn_radiation_monochromator graphite
_diffrn_radiation_source 'fine-focus sealed tube'
_diffrn_radiation_type MoK\a
_diffrn_radiation_wavelength 0.71073
_diffrn_reflns_av_R_equivalents 0.0000
_diffrn_reflns_av_sigmaI/netI 0.0490
_diffrn_reflns_limit_h_max 9
_diffrn_reflns_limit_h_min -9
_diffrn_reflns_limit_k_max 16
_diffrn_reflns_limit_k_min 0
_diffrn_reflns_limit_l_max 28
_diffrn_reflns_limit_l_min 0
_diffrn_reflns_number 4449
_diffrn_reflns_theta_full 25.00
_diffrn_reflns_theta_max 25.03
_diffrn_reflns_theta_min 2.25
_exptl_absorpt_coefficient_mu 0.117
_exptl_absorpt_correction_T_max 0.9918
_exptl_absorpt_correction_T_min 0.9769
_exptl_absorpt_correction_type multi-scan
_exptl_absorpt_process_details SADABS
_exptl_crystal_colour colorless
_exptl_crystal_density_diffrn 1.114
_exptl_crystal_density_method 'not measured'
_exptl_crystal_description needle
_exptl_crystal_F_000 936
_exptl_crystal_size_max 0.20
_exptl_crystal_size_mid 0.07
_exptl_crystal_size_min 0.07
_refine_diff_density_max 0.311
_refine_diff_density_min -0.247
_refine_diff_density_rms 0.053
_refine_ls_abs_structure_details 'Flack H D (1983), Acta Cryst. A39, 876-881'
_refine_ls_abs_structure_Flack 0.05(18)
_refine_ls_extinction_method none
_refine_ls_goodness_of_fit_ref 1.230
_refine_ls_hydrogen_treatment constr
_refine_ls_matrix_type full
_refine_ls_number_parameters 271
_refine_ls_number_reflns 4449
_refine_ls_number_restraints 0
_refine_ls_restrained_S_all 1.230
_refine_ls_R_factor_all 0.0658
_refine_ls_R_factor_gt 0.0604
_refine_ls_shift/su_max 0.000
_refine_ls_shift/su_mean 0.000
_refine_ls_structure_factor_coef Fsqd
_refine_ls_weighting_details 'calc w=1/[\s^2^(Fo^2^)+(0.0183P)^2^+1.7857P] where P=(Fo^2^+2Fc^2^)/3'
_refine_ls_weighting_scheme calc
_refine_ls_wR_factor_gt 0.1021
_refine_ls_wR_factor_ref 0.1037
_reflns_number_gt 4159
_reflns_number_total 4449
_reflns_threshold_expression >2sigma(I)
_cod_data_source_file b609408b.txt
_cod_depositor_comments
;
The following automatic conversions were performed:
'_symmetry_cell_setting' value 'Orthorhombic' changed to 'orthorhombic'
according to '/home/saulius/struct/CIF-dictionaries/cif_core.dic'
dictionary named 'cif_core.dic' version 2.4.1 from 2010-06-29.

Automatic conversion script
Id: cif_fix_enum 1527 2010-12-29 10:47:43Z saulius 
;
_cod_original_sg_symbol_H-M P2(1)2(1)2(1)
_cod_database_code 7101524

loop_
_symmetry_equiv_pos_as_xyz
'x, y, z'
'-x+1/2, -y, z+1/2'
'x+1/2, -y+1/2, -z'
'-x, y+1/2, -z+1/2'

loop_
_atom_site_label
_atom_site_type_symbol
_atom_site_fract_x
_atom_site_fract_y
_atom_site_fract_z
_atom_site_U_iso_or_equiv
_atom_site_adp_type
_atom_site_occupancy
_atom_site_symmetry_multiplicity
_atom_site_calc_flag
_atom_site_refinement_flags
C1 C 0.5605(4) 1.0826(2) 0.70736(12) 0.0157(7) Uani 1 1 d .
C2 C 0.6119(4) 1.0547(2) 0.64883(12) 0.0199(7) Uani 1 1 d .
H2A H 0.6243 0.9839 0.6465 0.024 Uiso 1 1 calc R
H2B H 0.7267 1.0839 0.6395 0.024 Uiso 1 1 calc R
C3 C 0.4725(4) 1.0888(2) 0.60672(12) 0.0185(7) Uani 1 1 d .
H3A H 0.4671 1.1600 0.6071 0.022 Uiso 1 1 calc R
H3B H 0.5068 1.0682 0.5686 0.022 Uiso 1 1 calc R
C4 C 0.2930(4) 1.0485(2) 0.62045(12) 0.0167(6) Uani 1 1 d .
H4A H 0.2582 1.0720 0.6579 0.020 Uiso 1 1 calc R
H4B H 0.3024 0.9775 0.6227 0.020 Uiso 1 1 calc R
C5 C 0.1484(4) 1.0735(2) 0.57938(11) 0.0171(6) Uani 1 1 d .
H5 H 0.0401 1.0378 0.5907 0.021 Uiso 1 1 calc R
C6 C 0.1022(4) 1.1803(2) 0.57520(12) 0.0189(7) Uani 1 1 d .
H6 H 0.2091 1.2153 0.5619 0.023 Uiso 1 1 calc R
C7 C 0.0501(4) 1.2227(2) 0.63264(12) 0.0188(7) Uani 1 1 d .
H7A H -0.0452 1.2701 0.6266 0.023 Uiso 1 1 calc R
H7B H 0.0012 1.1701 0.6558 0.023 Uiso 1 1 calc R
C8 C 0.1942(4) 1.2715(2) 0.66581(13) 0.0153(7) Uani 1 1 d .
C9 C 0.2332(4) 1.2462(2) 0.71780(13) 0.0169(7) Uani 1 1 d .
H9 H 0.1659 1.1956 0.7337 0.020 Uiso 1 1 calc R
C10 C 0.3728(4) 1.2894(2) 0.75399(13) 0.0179(7) Uani 1 1 d .
H10A H 0.3188 1.3122 0.7892 0.022 Uiso 1 1 calc R
H10B H 0.4236 1.3459 0.7347 0.022 Uiso 1 1 calc R
C11 C 0.5192(4) 1.2187(2) 0.76776(12) 0.0151(6) Uani 1 1 d .
H11 H 0.4693 1.1659 0.7913 0.018 Uiso 1 1 calc R
C12 C -0.0437(5) 1.1971(2) 0.53248(13) 0.0293(8) Uani 1 1 d .
H12A H -0.0105 1.1680 0.4967 0.044 Uiso 1 1 calc R
H12B H -0.0613 1.2664 0.5274 0.044 Uiso 1 1 calc R
H12C H -0.1528 1.1678 0.5459 0.044 Uiso 1 1 calc R
C13 C 0.2825(5) 1.3531(2) 0.63538(14) 0.0260(8) Uani 1 1 d .
H13A H 0.3163 1.4030 0.6623 0.039 Uiso 1 1 calc R
H13B H 0.2012 1.3804 0.6078 0.039 Uiso 1 1 calc R
H13C H 0.3875 1.3291 0.6162 0.039 Uiso 1 1 calc R
C14 C 0.6782(4) 1.2617(2) 0.79824(12) 0.0161(7) Uani 1 1 d .
H14 H 0.6337 1.2975 0.8316 0.019 Uiso 1 1 calc R
C15 C 0.7763(4) 1.3335(2) 0.76095(12) 0.0170(7) Uani 1 1 d .
H15A H 0.8235 1.2979 0.7284 0.020 Uiso 1 1 calc R
H15B H 0.6898 1.3805 0.7465 0.020 Uiso 1 1 calc R
C16 C 0.9248(4) 1.3887(2) 0.78706(14) 0.0200(7) Uani 1 1 d .
C17 C 1.0011(5) 1.4660(2) 0.75068(15) 0.0286(8) Uani 1 1 d .
H17A H 0.9201 1.5207 0.7492 0.043 Uiso 1 1 calc R
H17B H 1.0192 1.4407 0.7129 0.043 Uiso 1 1 calc R
H17C H 1.1138 1.4870 0.7662 0.043 Uiso 1 1 calc R
C18 C 0.7967(4) 1.1808(2) 0.81910(14) 0.0259(8) Uani 1 1 d .
H18A H 0.8415 1.1442 0.7871 0.039 Uiso 1 1 calc R
H18B H 0.7294 1.1380 0.8436 0.039 Uiso 1 1 calc R
H18C H 0.8955 1.2083 0.8400 0.039 Uiso 1 1 calc R
C19 C 0.2159(6) 0.8330(3) 0.54075(15) 0.0456(11) Uani 1 1 d .
H19A H 0.3440 0.8346 0.5447 0.068 Uiso 1 1 calc R
H19B H 0.1808 0.7726 0.5227 0.068 Uiso 1 1 calc R
H19C H 0.1614 0.8372 0.5778 0.068 Uiso 1 1 calc R
C20 C -0.1004(4) 0.9306(3) 0.49036(17) 0.0449(11) Uani 1 1 d .
H20A H -0.1536 0.9250 0.5275 0.067 Uiso 1 1 calc R
H20B H -0.1330 0.8746 0.4677 0.067 Uiso 1 1 calc R
H20C H -0.1426 0.9893 0.4721 0.067 Uiso 1 1 calc R
C21 C 0.2542(4) 0.9333(2) 0.42752(13) 0.0234(7) Uani 1 1 d .
C22 C 0.4500(5) 0.9544(3) 0.43457(15) 0.0360(9) Uani 1 1 d .
H22A H 0.5033 0.9051 0.4585 0.054 Uiso 1 1 calc R
H22B H 0.4651 1.0178 0.4519 0.054 Uiso 1 1 calc R
H22C H 0.5072 0.9539 0.3979 0.054 Uiso 1 1 calc R
C23 C 0.2330(5) 0.8344(3) 0.40014(14) 0.0329(9) Uani 1 1 d .
H23A H 0.2856 0.8355 0.3627 0.049 Uiso 1 1 calc R
H23B H 0.1079 0.8188 0.3971 0.049 Uiso 1 1 calc R
H23C H 0.2920 0.7857 0.4230 0.049 Uiso 1 1 calc R
C24 C 0.1735(6) 1.0099(3) 0.38916(15) 0.0426(11) Uani 1 1 d .
H24A H 0.2317 1.0080 0.3526 0.064 Uiso 1 1 calc R
H24B H 0.1893 1.0736 0.4059 0.064 Uiso 1 1 calc R
H24C H 0.0479 0.9970 0.3844 0.064 Uiso 1 1 calc R
O1 O 0.5064(3) 1.02764(15) 0.74223(9) 0.0283(6) Uani 1 1 d .
O2 O 0.5820(3) 1.17736(14) 0.71538(8) 0.0152(5) Uani 1 1 d .
O3 O 0.9793(3) 1.37518(17) 0.83357(9) 0.0272(5) Uani 1 1 d .
O4 O 0.1993(3) 1.04035(14) 0.52462(8) 0.0179(5) Uani 1 1 d .
Si1 Si 0.14325(12) 0.93591(6) 0.49733(4) 0.0215(2) Uani 1 1 d .

loop_
_atom_site_aniso_label
_atom_site_aniso_U_11
_atom_site_aniso_U_22
_atom_site_aniso_U_33
_atom_site_aniso_U_23
_atom_site_aniso_U_13
_atom_site_aniso_U_12
C1 0.0090(15) 0.0122(16) 0.0258(17) -0.0035(13) -0.0047(13) 0.0019(12)
C2 0.0168(16) 0.0157(16) 0.0273(17) -0.0071(14) -0.0022(13) 0.0001(14)
C3 0.0161(16) 0.0189(17) 0.0205(16) -0.0021(13) 0.0001(13) 0.0001(13)
C4 0.0192(15) 0.0128(16) 0.0182(15) 0.0009(13) -0.0030(13) 0.0006(13)
C5 0.0165(15) 0.0176(16) 0.0172(15) -0.0032(13) 0.0003(13) -0.0008(14)
C6 0.0169(17) 0.0179(16) 0.0220(16) 0.0003(14) -0.0007(13) 0.0000(13)
C7 0.0129(16) 0.0204(17) 0.0231(17) -0.0007(13) -0.0020(13) 0.0018(13)
C8 0.0111(15) 0.0098(15) 0.0250(16) -0.0032(13) 0.0051(13) 0.0052(12)
C9 0.0129(15) 0.0125(15) 0.0252(17) -0.0028(13) 0.0012(13) -0.0034(13)
C10 0.0161(16) 0.0126(15) 0.0251(17) -0.0057(13) 0.0002(14) 0.0008(13)
C11 0.0179(15) 0.0138(15) 0.0136(14) -0.0034(12) 0.0000(12) 0.0007(13)
C12 0.035(2) 0.0268(19) 0.0264(19) -0.0048(15) -0.0081(16) 0.0082(17)
C13 0.0282(19) 0.0208(18) 0.0291(19) 0.0026(15) -0.0006(16) 0.0013(15)
C14 0.0153(16) 0.0159(16) 0.0172(15) -0.0008(12) -0.0012(12) 0.0004(13)
C15 0.0168(16) 0.0138(16) 0.0205(15) -0.0009(13) -0.0033(13) 0.0005(13)
C16 0.0176(17) 0.0152(17) 0.0271(18) -0.0032(14) 0.0016(14) 0.0059(13)
C17 0.0240(18) 0.0201(18) 0.042(2) 0.0024(15) -0.0008(16) -0.0042(15)
C18 0.0266(19) 0.0194(18) 0.0318(19) 0.0019(15) -0.0046(16) 0.0041(15)
C19 0.086(3) 0.026(2) 0.0247(19) 0.0007(17) -0.003(2) 0.001(2)
C20 0.028(2) 0.046(2) 0.061(3) -0.026(2) 0.0088(19) -0.0145(19)
C21 0.0220(17) 0.0246(18) 0.0235(16) -0.0046(15) -0.0019(14) 0.0072(16)
C22 0.033(2) 0.039(2) 0.036(2) -0.0176(18) 0.0117(17) -0.0052(18)
C23 0.028(2) 0.042(2) 0.0282(19) -0.0152(17) -0.0056(16) 0.0052(18)
C24 0.057(3) 0.044(2) 0.027(2) 0.0082(17) 0.0030(19) 0.017(2)
O1 0.0439(15) 0.0136(11) 0.0274(13) 0.0006(10) 0.0023(12) -0.0016(11)
O2 0.0184(11) 0.0101(10) 0.0172(10) -0.0036(9) 0.0022(9) -0.0010(9)
O3 0.0229(13) 0.0322(13) 0.0264(13) -0.0031(11) -0.0041(11) -0.0048(11)
O4 0.0188(11) 0.0203(12) 0.0146(10) -0.0035(9) 0.0019(9) -0.0002(9)
Si1 0.0236(4) 0.0185(4) 0.0224(4) -0.0052(4) 0.0008(4) -0.0006(4)

loop_
_atom_type_symbol
_atom_type_description
_atom_type_scat_dispersion_real
_atom_type_scat_dispersion_imag
_atom_type_scat_source
C C 0.0033 0.0016 'International Tables Vol C Tables 4.2.6.8 and 6.1.1.4'
H H 0.0000 0.0000 'International Tables Vol C Tables 4.2.6.8 and 6.1.1.4'
O O 0.0106 0.0060 'International Tables Vol C Tables 4.2.6.8 and 6.1.1.4'
Si Si 0.0817 0.0704 'International Tables Vol C Tables 4.2.6.8 and 6.1.1.4'

loop_
_geom_angle_atom_site_label_1
_geom_angle_atom_site_label_2
_geom_angle_atom_site_label_3
_geom_angle
O1 C1 O2 124.5(3)
O1 C1 C2 124.7(3)
O2 C1 C2 110.8(3)
C1 C2 C3 110.5(2)
C1 C2 H2A 109.6
C3 C2 H2A 109.6
C1 C2 H2B 109.6
C3 C2 H2B 109.6
H2A C2 H2B 108.1
C4 C3 C2 111.5(2)
C4 C3 H3A 109.3
C2 C3 H3A 109.3
C4 C3 H3B 109.3
C2 C3 H3B 109.3
H3A C3 H3B 108.0
C3 C4 C5 115.5(2)
C3 C4 H4A 108.4
C5 C4 H4A 108.4
C3 C4 H4B 108.4
C5 C4 H4B 108.4
H4A C4 H4B 107.5
O4 C5 C4 108.6(2)
O4 C5 C6 108.3(2)
C4 C5 C6 115.6(2)
O4 C5 H5 108.0
C4 C5 H5 108.0
C6 C5 H5 108.0
C12 C6 C5 111.1(2)
C12 C6 C7 110.4(2)
C5 C6 C7 111.8(2)
C12 C6 H6 107.8
C5 C6 H6 107.8
C7 C6 H6 107.8
C8 C7 C6 116.8(3)
C8 C7 H7A 108.1
C6 C7 H7A 108.1
C8 C7 H7B 108.1
C6 C7 H7B 108.1
H7A C7 H7B 107.3
C9 C8 C13 123.5(3)
C9 C8 C7 122.4(3)
C13 C8 C7 114.1(3)
C8 C9 C10 126.5(3)
C8 C9 H9 116.7
C10 C9 H9 116.7
C9 C10 C11 112.7(2)
C9 C10 H10A 109.1
C11 C10 H10A 109.1
C9 C10 H10B 109.1
C11 C10 H10B 109.1
H10A C10 H10B 107.8
O2 C11 C10 108.0(2)
O2 C11 C14 107.6(2)
C10 C11 C14 115.4(2)
O2 C11 H11 108.5
C10 C11 H11 108.5
C14 C11 H11 108.5
C6 C12 H12A 109.5
C6 C12 H12B 109.5
H12A C12 H12B 109.5
C6 C12 H12C 109.5
H12A C12 H12C 109.5
H12B C12 H12C 109.5
C8 C13 H13A 109.5
C8 C13 H13B 109.5
H13A C13 H13B 109.5
C8 C13 H13C 109.5
H13A C13 H13C 109.5
H13B C13 H13C 109.5
C18 C14 C15 112.4(2)
C18 C14 C11 109.6(2)
C15 C14 C11 111.2(2)
C18 C14 H14 107.8
C15 C14 H14 107.8
C11 C14 H14 107.8
C16 C15 C14 117.2(3)
C16 C15 H15A 108.0
C14 C15 H15A 108.0
C16 C15 H15B 108.0
C14 C15 H15B 108.0
H15A C15 H15B 107.2
O3 C16 C17 121.0(3)
O3 C16 C15 124.4(3)
C17 C16 C15 114.6(3)
C16 C17 H17A 109.5
C16 C17 H17B 109.5
H17A C17 H17B 109.5
C16 C17 H17C 109.5
H17A C17 H17C 109.5
H17B C17 H17C 109.5
C14 C18 H18A 109.5
C14 C18 H18B 109.5
H18A C18 H18B 109.5
C14 C18 H18C 109.5
H18A C18 H18C 109.5
H18B C18 H18C 109.5
Si1 C19 H19A 109.5
Si1 C19 H19B 109.5
H19A C19 H19B 109.5
Si1 C19 H19C 109.5
H19A C19 H19C 109.5
H19B C19 H19C 109.5
Si1 C20 H20A 109.5
Si1 C20 H20B 109.5
H20A C20 H20B 109.5
Si1 C20 H20C 109.5
H20A C20 H20C 109.5
H20B C20 H20C 109.5
C22 C21 C23 108.8(3)
C22 C21 C24 108.9(3)
C23 C21 C24 109.0(3)
C22 C21 Si1 109.8(2)
C23 C21 Si1 110.6(2)
C24 C21 Si1 109.8(2)
C21 C22 H22A 109.5
C21 C22 H22B 109.5
H22A C22 H22B 109.5
C21 C22 H22C 109.5
H22A C22 H22C 109.5
H22B C22 H22C 109.5
C21 C23 H23A 109.5
C21 C23 H23B 109.5
H23A C23 H23B 109.5
C21 C23 H23C 109.5
H23A C23 H23C 109.5
H23B C23 H23C 109.5
C21 C24 H24A 109.5
C21 C24 H24B 109.5
H24A C24 H24B 109.5
C21 C24 H24C 109.5
H24A C24 H24C 109.5
H24B C24 H24C 109.5
C1 O2 C11 118.0(2)
C5 O4 Si1 124.88(19)
O4 Si1 C19 112.41(15)
O4 Si1 C20 109.16(15)
C19 Si1 C20 108.5(2)
O4 Si1 C21 104.68(13)
C19 Si1 C21 110.49(17)
C20 Si1 C21 111.64(17)

loop_
_geom_bond_atom_site_label_1
_geom_bond_atom_site_label_2
_geom_bond_distance
C1 O1 1.204(4)
C1 O2 1.341(3)
C1 C2 1.504(4)
C2 C3 1.538(4)
C2 H2A 0.9900
C2 H2B 0.9900
C3 C4 1.513(4)
C3 H3A 0.9900
C3 H3B 0.9900
C4 C5 1.516(4)
C4 H4A 0.9900
C4 H4B 0.9900
C5 O4 1.441(3)
C5 C6 1.528(4)
C5 H5 1.0000
C6 C12 1.527(4)
C6 C7 1.547(4)
C6 H6 1.0000
C7 C8 1.514(4)
C7 H7A 0.9900
C7 H7B 0.9900
C8 C9 1.326(4)
C8 C13 1.507(4)
C9 C10 1.496(4)
C9 H9 0.9500
C10 C11 1.522(4)
C10 H10A 0.9900
C10 H10B 0.9900
C11 O2 1.459(3)
C11 C14 1.534(4)
C11 H11 1.0000
C12 H12A 0.9800
C12 H12B 0.9800
C12 H12C 0.9800
C13 H13A 0.9800
C13 H13B 0.9800
C13 H13C 0.9800
C14 C18 1.525(4)
C14 C15 1.533(4)
C14 H14 1.0000
C15 C16 1.503(4)
C15 H15A 0.9900
C15 H15B 0.9900
C16 O3 1.202(4)
C16 C17 1.499(4)
C17 H17A 0.9800
C17 H17B 0.9800
C17 H17C 0.9800
C18 H18A 0.9800
C18 H18B 0.9800
C18 H18C 0.9800
C19 Si1 1.852(4)
C19 H19A 0.9800
C19 H19B 0.9800
C19 H19C 0.9800
C20 Si1 1.864(4)
C20 H20A 0.9800
C20 H20B 0.9800
C20 H20C 0.9800
C21 C22 1.529(5)
C21 C23 1.531(5)
C21 C24 1.534(5)
C21 Si1 1.871(3)
C22 H22A 0.9800
C22 H22B 0.9800
C22 H22C 0.9800
C23 H23A 0.9800
C23 H23B 0.9800
C23 H23C 0.9800
C24 H24A 0.9800
C24 H24B 0.9800
C24 H24C 0.9800
O4 Si1 1.648(2)

loop_
_cod_related_entry_id
_cod_related_entry_database
_cod_related_entry_code
1 ChemSpider 30652987

loop_
_cod_changelog_entry_id
_cod_changelog_entry_author
_cod_changelog_entry_date
_cod_changelog_entry_text
1 'Vaitkus, Antanas' 2021-10-23T21:00:00+03:00 'Updated bibliographic information.'
